data_4002019
loop_
_publ_author_name
'Rivera, Jos\'e Mar\'ia'
'Reyes, Horacio'
'Cort\'es, Armando'
'Santillan, Rosa'
'Lacroix, Pascal G.'
'Lepetit, Christine'
'Nakatani, Keitaro'
'Farf\'an, Norberto'

_publ_contact_author
;     Jos\'e Norberto Farf\'an-Garc\'ia

      Departamento de Qu\'imica
      Centro de Investigaci\'on y de Estudios Avanzados
      del Instituto Polit\'ecnico Nacional
      Apartado Postal 14-740
      07000 M\'exico, D.F.
      M\'exico

;
_publ_section_title
;
 Second-Harmonic Generation within theP212121Space Group, in a Series of
 Chiral (Salicylaldiminato)tin Schiff Base Complexes
;
_journal_issue 5
_journal_name_full 'Chemistry of Materials'
_journal_page_first 1174
_journal_paper_doi 10.1021/cm051589+
_journal_volume 18
_journal_year 2006
_chemical_formula_sum 'C29 H34 N2 O3 Sn'
_chemical_formula_weight 577.27
_chemical_melting_point 470.1(10)
_chemical_name_systematic
;
 2,2-diphenyl-5-((2-methyl)propyl)-(4&#x00B4;-diethylaminobenzo[h])-6-aza-1,3-dioxa-6-en-2-stannacyclononen-4-one
;
_space_group_IT_number 19
_symmetry_space_group_name_Hall 'P 2ac 2ab'
_symmetry_space_group_name_H-M 'P 21 21 21'
_atom_sites_solution_hydrogens geom
_atom_sites_solution_primary direct
_atom_sites_solution_secondary difmap
_audit_creation_method SHELXL-97
_cell_angle_alpha 90.00
_cell_angle_beta 90.00
_cell_angle_gamma 90.00
_cell_formula_units_Z 4
_cell_length_a 10.34540(10)
_cell_length_b 12.6901(2)
_cell_length_c 21.4191(4)
_cell_measurement_temperature 293(2)
_cell_volume 2811.99(7)
_computing_structure_refinement 'SHELXL-97 (Sheldrick, 1997)'
_diffrn_ambient_temperature 293(2)
_diffrn_measured_fraction_theta_full 0.993
_diffrn_measured_fraction_theta_max 0.993
_diffrn_radiation_monochromator graphite
_diffrn_radiation_source 'fine-focus sealed tube'
_diffrn_radiation_type MoK\a
_diffrn_radiation_wavelength 0.71073
_diffrn_reflns_av_R_equivalents 0.0364
_diffrn_reflns_av_sigmaI/netI 0.0385
_diffrn_reflns_limit_h_max 12
_diffrn_reflns_limit_h_min -13
_diffrn_reflns_limit_k_max 16
_diffrn_reflns_limit_k_min -16
_diffrn_reflns_limit_l_max 27
_diffrn_reflns_limit_l_min -26
_diffrn_reflns_number 24034
_diffrn_reflns_theta_full 27.48
_diffrn_reflns_theta_max 27.48
_diffrn_reflns_theta_min 3.81
_exptl_absorpt_coefficient_mu 0.939
_exptl_absorpt_correction_T_max 0.9000
_exptl_absorpt_correction_T_min 0.8466
_exptl_absorpt_process_details 'semi empirical correction through MULTISCAN procedure (PLATON)'
_exptl_crystal_colour Yellow
_exptl_crystal_density_diffrn 1.364
_exptl_crystal_density_method 'not measured'
_exptl_crystal_F_000 1184
_refine_diff_density_max 0.368
_refine_diff_density_min -0.343
_refine_diff_density_rms 0.047
_refine_ls_abs_structure_details 'Flack H D (1983), Acta Cryst. A39, 876-881'
_refine_ls_abs_structure_Flack -0.025(19)
_refine_ls_extinction_coef 0.0006(5)
_refine_ls_extinction_expression Fc^*^=kFc[1+0.001xFc^2^\l^3^/sin(2\q)]^-1/4^
_refine_ls_extinction_method SHELXL
_refine_ls_goodness_of_fit_ref 1.018
_refine_ls_hydrogen_treatment mixed
_refine_ls_matrix_type full
_refine_ls_number_parameters 405
_refine_ls_number_reflns 6389
_refine_ls_number_restraints 0
_refine_ls_restrained_S_all 1.018
_refine_ls_R_factor_all 0.0502
_refine_ls_R_factor_gt 0.0315
_refine_ls_shift/su_max 0.012
_refine_ls_shift/su_mean 0.001
_refine_ls_structure_factor_coef Fsqd
_refine_ls_weighting_details 'calc w=1/[\s^2^(Fo^2^)+(0.0317P)^2^+0.3408P] where P=(Fo^2^+2Fc^2^)/3'
_refine_ls_weighting_scheme calc
_refine_ls_wR_factor_gt 0.0620
_refine_ls_wR_factor_ref 0.0684
_reflns_number_gt 5069
_reflns_number_total 6389
_reflns_threshold_expression >2sigma(I)
_cod_data_source_file cm051589%2Bsi20050719_110825.cif
_cod_data_source_block compound6
_cod_depositor_comments
;
The following automatic conversions were performed:

'_chemical_melting_point' value '196-198 oC' was changed to
'470.1(10)' - it was converted from degrees Celsius(C) to Kelvins(K),
the average value was taken and precision was estimated.

Automatic conversion script
Id: cif_fix_values 2281 2013-09-26 08:29:07Z andrius 
;
_cod_original_sg_symbol_H-M P212121
_cod_database_code 4002019

loop_
_symmetry_equiv_pos_as_xyz
'x, y, z'
'-x+1/2, -y, z+1/2'
'x+1/2, -y+1/2, -z'
'-x, y+1/2, -z+1/2'

loop_
_atom_site_label
_atom_site_type_symbol
_atom_site_fract_x
_atom_site_fract_y
_atom_site_fract_z
_atom_site_U_iso_or_equiv
_atom_site_adp_type
_atom_site_occupancy
_atom_site_symmetry_multiplicity
_atom_site_calc_flag
_atom_site_refinement_flags
C27 C 0.3239(7) 0.5235(4) 1.0935(2) 0.1024(15) Uani 1 1 d .
C28 C 0.2841(8) 0.4157(5) 1.0732(3) 0.146(2) Uani 1 1 d .
H23A H 0.3475 0.3654 1.0866 0.219 Uiso 1 1 calc R
H23B H 0.2770 0.4139 1.0285 0.219 Uiso 1 1 calc R
H23C H 0.2019 0.3986 1.0914 0.219 Uiso 1 1 calc R
C29 C 0.3387(8) 0.5216(6) 1.1647(2) 0.156(3) Uani 1 1 d .
H24A H 0.3634 0.5903 1.1792 0.233 Uiso 1 1 calc R
H24B H 0.4041 0.4714 1.1761 0.233 Uiso 1 1 calc R
H24C H 0.2580 0.5019 1.1835 0.233 Uiso 1 1 calc R
C10 C 0.4561(3) 0.6436(3) 0.83398(18) 0.0690(9) Uani 1 1 d .
C11 C 0.4397(6) 0.5982(5) 0.7771(2) 0.0976(14) Uani 1 1 d .
C23 C -0.1135(5) 0.2770(5) 0.6740(3) 0.0988(15) Uani 1 1 d .
C15 C 0.4742(6) 0.7499(5) 0.8359(3) 0.1076(19) Uani 1 1 d .
C12 C 0.4429(6) 0.6591(7) 0.7233(2) 0.134(2) Uani 1 1 d .
H28 H 0.4335 0.6275 0.6844 0.161 Uiso 1 1 calc R
C13 C 0.4599(6) 0.7666(8) 0.7277(4) 0.137(3) Uani 1 1 d .
H29 H 0.4609 0.8078 0.6918 0.164 Uiso 1 1 calc R
C14 C 0.4749(7) 0.8112(7) 0.7830(4) 0.143(3) Uani 1 1 d .
H7 H 0.076(3) 0.571(2) 0.9518(12) 0.042(7) Uiso 1 1 d .
H3 H 0.263(3) 0.297(3) 0.8040(15) 0.051(9) Uiso 1 1 d .
H5 H -0.103(4) 0.357(3) 0.8150(16) 0.062(10) Uiso 1 1 d .
H13A H -0.132(3) 0.227(3) 0.7567(18) 0.062(12) Uiso 1 1 d .
H6 H -0.056(3) 0.477(2) 0.8874(14) 0.050(9) Uiso 1 1 d .
H11B H 0.121(4) 0.159(3) 0.685(2) 0.086(13) Uiso 1 1 d .
H11A H 0.229(4) 0.229(3) 0.7194(16) 0.072(11) Uiso 1 1 d .
H13B H -0.094(3) 0.125(3) 0.7175(16) 0.075(11) Uiso 1 1 d .
H8 H 0.180(5) 0.705(4) 1.005(2) 0.108(16) Uiso 1 1 d .
H14A H -0.108(4) 0.357(4) 0.679(2) 0.103(15) Uiso 1 1 d .
H26 H 0.425(7) 0.518(5) 0.775(3) 0.17(3) Uiso 1 1 d .
H16 H 0.704(4) 0.574(3) 0.9791(18) 0.074(12) Uiso 1 1 d .
H14B H -0.197(5) 0.246(4) 0.654(2) 0.107(15) Uiso 1 1 d .
H12A H 0.285(11) 0.055(9) 0.752(4) 0.27(5) Uiso 1 1 d .
H14C H -0.041(6) 0.266(4) 0.636(3) 0.14(2) Uiso 1 1 d .
H12C H 0.227(5) 0.091(4) 0.810(3) 0.123(19) Uiso 1 1 d .
H12B H 0.132(7) 0.052(7) 0.771(3) 0.17(3) Uiso 1 1 d .
H20 H 0.487(6) 0.334(5) 0.963(3) 0.13(2) Uiso 1 1 d .
H22 H 0.422(5) 0.538(3) 1.0873(18) 0.098(13) Uiso 1 1 d .
H27 H 0.459(4) 0.783(3) 0.8667(16) 0.053(12) Uiso 1 1 d .
H19 H 0.641(7) 0.237(6) 1.024(3) 0.16(3) Uiso 1 1 d .
H30 H 0.488(5) 0.891(5) 0.789(2) 0.124(19) Uiso 1 1 d .
Sn1 Sn 0.439314(19) 0.554890(16) 0.917666(10) 0.05360(9) Uani 1 1 d .
C22 C -0.0766(5) 0.2112(4) 0.7300(2) 0.0844(13) Uani 1 1 d .
N1 N 0.2553(2) 0.58134(19) 0.95844(12) 0.0513(6) Uani 1 1 d .
O3 O 0.3865(3) 0.7950(2) 1.04805(14) 0.0823(8) Uani 1 1 d .
C1 C 0.1291(3) 0.4693(2) 0.88946(14) 0.0497(8) Uani 1 1 d .
C7 C 0.1461(3) 0.5464(3) 0.93588(14) 0.0520(7) Uani 1 1 d .
O1 O 0.3531(2) 0.42299(19) 0.87833(11) 0.0660(6) Uani 1 1 d .
C3 C 0.2010(4) 0.3339(3) 0.81853(16) 0.0590(8) Uani 1 1 d .
C6 C 0.0015(3) 0.4445(3) 0.87004(16) 0.0579(8) Uani 1 1 d .
C4 C 0.0750(4) 0.3111(3) 0.79874(15) 0.0585(8) Uani 1 1 d .
C16 C 0.5797(3) 0.4646(3) 0.96562(16) 0.0615(8) Uani 1 1 d .
C8 C 0.2515(4) 0.6573(3) 1.01049(18) 0.0647(9) Uani 1 1 d .
O2 O 0.4692(2) 0.68957(19) 0.97596(12) 0.0675(6) Uani 1 1 d .
C2 C 0.2295(3) 0.4097(2) 0.86190(15) 0.0528(8) Uani 1 1 d .
C9 C 0.3779(4) 0.7206(3) 1.01154(18) 0.0606(9) Uani 1 1 d .
N2 N 0.0510(3) 0.2366(2) 0.75434(14) 0.0728(8) Uani 1 1 d .
C17 C 0.5603(7) 0.3584(3) 0.9773(3) 0.0979(14) Uani 1 1 d .
C24 C 0.1561(5) 0.1782(4) 0.7238(2) 0.0884(14) Uani 1 1 d .
C18 C 0.6474(9) 0.3042(5) 1.0145(3) 0.124(2) Uani 1 1 d .
C5 C -0.0252(4) 0.3700(3) 0.82664(17) 0.0625(9) Uani 1 1 d .
C26 C 0.2243(5) 0.6058(4) 1.07330(19) 0.0922(14) Uani 1 1 d .
H21A H 0.1401 0.5724 1.0715 0.111 Uiso 1 1 calc R
H21B H 0.2203 0.6604 1.1049 0.111 Uiso 1 1 calc R
C20 C 0.7725(5) 0.4544(6) 1.0271(3) 0.130(2) Uani 1 1 d .
H17 H 0.8458 0.4869 1.0432 0.155 Uiso 1 1 calc R
C21 C 0.6861(5) 0.5114(4) 0.9910(3) 0.0968(16) Uani 1 1 d .
C25 C 0.1973(8) 0.0849(5) 0.7616(4) 0.115(2) Uani 1 1 d .
C19 C 0.7498(6) 0.3514(6) 1.0388(3) 0.122(2) Uani 1 1 d .
H18 H 0.8064 0.3135 1.0640 0.147 Uiso 1 1 calc R

loop_
_atom_site_aniso_label
_atom_site_aniso_U_11
_atom_site_aniso_U_22
_atom_site_aniso_U_33
_atom_site_aniso_U_23
_atom_site_aniso_U_13
_atom_site_aniso_U_12
C27 0.129(4) 0.102(4) 0.077(3) 0.006(3) 0.024(3) -0.008(3)
C28 0.200(7) 0.126(5) 0.111(4) -0.005(4) 0.023(4) -0.025(5)
C29 0.213(7) 0.166(6) 0.087(4) 0.007(4) -0.017(4) -0.066(5)
C10 0.0444(19) 0.087(3) 0.076(2) 0.017(2) -0.0041(18) -0.0101(19)
C11 0.094(3) 0.129(4) 0.069(3) 0.015(3) 0.010(3) 0.009(3)
C23 0.092(3) 0.104(4) 0.100(4) -0.019(3) -0.023(3) -0.014(3)
C15 0.115(5) 0.105(4) 0.102(4) 0.034(4) -0.007(3) -0.045(3)
C12 0.117(4) 0.203(7) 0.082(3) 0.030(4) 0.008(3) -0.021(5)
C13 0.083(4) 0.210(8) 0.117(5) 0.096(5) -0.017(3) -0.049(4)
C14 0.125(5) 0.143(6) 0.161(7) 0.083(5) -0.032(5) -0.063(4)
Sn1 0.04741(12) 0.05130(12) 0.06209(13) -0.00151(11) 0.00112(10) -0.00033(10)
C22 0.072(3) 0.097(3) 0.085(3) -0.034(3) 0.006(3) -0.024(3)
N1 0.0502(15) 0.0448(15) 0.0589(15) -0.0073(11) 0.0035(11) 0.0025(11)
O3 0.0794(17) 0.0601(15) 0.107(2) -0.0259(15) -0.0127(14) -0.0019(12)
C1 0.0515(18) 0.0484(19) 0.0493(16) 0.0036(14) 0.0026(13) 0.0010(13)
C7 0.0471(17) 0.0491(17) 0.0598(18) 0.0008(16) 0.0092(13) 0.0066(15)
O1 0.0501(13) 0.0638(16) 0.0840(15) -0.0221(12) 0.0039(11) -0.0010(10)
C3 0.057(2) 0.063(2) 0.057(2) -0.0125(17) 0.0044(16) 0.0006(18)
C6 0.0516(18) 0.062(2) 0.0602(19) -0.004(2) 0.0002(15) 0.0056(19)
C4 0.064(2) 0.0569(18) 0.0548(17) -0.0050(15) 0.0035(17) -0.0034(17)
C16 0.052(2) 0.063(2) 0.0699(19) 0.0046(16) 0.0001(16) 0.0106(16)
C8 0.061(2) 0.056(2) 0.078(2) -0.0236(19) -0.0026(17) 0.0044(17)
O2 0.0580(16) 0.0568(14) 0.0877(17) -0.0099(13) -0.0024(12) -0.0067(11)
C2 0.054(2) 0.0473(17) 0.0574(19) -0.0009(14) 0.0030(14) -0.0024(14)
C9 0.063(2) 0.0428(18) 0.076(2) -0.0052(17) -0.0140(19) 0.0082(15)
N2 0.0712(18) 0.0782(19) 0.0691(17) -0.0228(16) -0.0037(18) -0.0109(18)
C17 0.109(4) 0.060(2) 0.125(4) 0.001(2) -0.012(4) 0.010(3)
C24 0.087(3) 0.091(3) 0.088(3) -0.031(3) -0.007(3) -0.014(3)
C18 0.161(7) 0.074(4) 0.137(5) 0.020(4) -0.013(4) 0.034(4)
C5 0.055(2) 0.071(2) 0.061(2) -0.0034(18) -0.0096(16) -0.0072(17)
C26 0.099(3) 0.101(3) 0.078(3) -0.038(3) 0.025(2) -0.021(3)
C20 0.085(3) 0.128(5) 0.176(6) 0.023(5) -0.041(3) 0.004(3)
C21 0.069(3) 0.075(3) 0.146(5) 0.036(3) -0.034(3) -0.008(2)
C25 0.102(4) 0.097(4) 0.146(6) -0.012(4) -0.015(4) 0.001(3)
C19 0.107(4) 0.120(5) 0.140(5) 0.027(4) -0.020(4) 0.041(4)

loop_
_atom_type_symbol
_atom_type_description
_atom_type_scat_dispersion_real
_atom_type_scat_dispersion_imag
_atom_type_scat_source
C C 0.0033 0.0016 'International Tables Vol C Tables 4.2.6.8 and 6.1.1.4'
H H 0.0000 0.0000 'International Tables Vol C Tables 4.2.6.8 and 6.1.1.4'
N N 0.0061 0.0033 'International Tables Vol C Tables 4.2.6.8 and 6.1.1.4'
O O 0.0106 0.0060 'International Tables Vol C Tables 4.2.6.8 and 6.1.1.4'
Sn Sn -0.6537 1.4246 'International Tables Vol C Tables 4.2.6.8 and 6.1.1.4'

loop_
_geom_angle_atom_site_label_1
_geom_angle_atom_site_label_2
_geom_angle_atom_site_label_3
_geom_angle
C28 C27 C26 110.9(5)
C28 C27 C29 107.7(5)
C26 C27 C29 111.1(5)
C11 C10 C15 117.6(5)
C11 C10 Sn1 121.5(3)
C15 C10 Sn1 120.7(4)
C10 C11 C12 120.4(6)
C10 C15 C14 122.4(7)
C13 C12 C11 119.9(6)
C14 C13 C12 119.9(6)
C13 C14 C15 119.8(7)
O1 Sn1 C16 93.18(12)
O1 Sn1 N1 84.77(9)
C16 Sn1 N1 120.13(12)
O1 Sn1 C10 96.88(13)
C16 Sn1 C10 129.85(13)
N1 Sn1 C10 109.69(12)
O1 Sn1 O2 160.65(9)
C16 Sn1 O2 92.87(12)
N1 Sn1 O2 76.30(9)
C10 Sn1 O2 93.30(14)
N2 C22 C23 113.0(4)
C7 N1 C8 118.6(3)
C7 N1 Sn1 124.8(2)
C8 N1 Sn1 116.0(2)
C7 C1 C2 125.2(3)
C7 C1 C6 118.6(3)
C2 C1 C6 116.2(3)
N1 C7 C1 127.3(3)
C2 O1 Sn1 128.3(2)
C2 C3 C4 123.4(3)
C5 C6 C1 123.1(3)
N2 C4 C3 121.6(3)
N2 C4 C5 121.9(3)
C3 C4 C5 116.5(3)
C21 C16 C17 118.0(4)
C21 C16 Sn1 120.8(3)
C17 C16 Sn1 121.0(4)
N1 C8 C26 113.1(3)
N1 C8 C9 109.3(3)
C26 C8 C9 111.7(3)
C9 O2 Sn1 119.2(2)
O1 C2 C3 118.2(3)
O1 C2 C1 121.6(3)
C3 C2 C1 120.1(3)
O3 C9 O2 124.3(4)
O3 C9 C8 118.3(3)
O2 C9 C8 117.4(3)
C4 N2 C22 124.7(3)
C4 N2 C24 121.7(3)
C22 N2 C24 113.5(3)
C18 C17 C16 119.5(6)
N2 C24 C25 111.7(5)
C19 C18 C17 121.5(6)
C6 C5 C4 120.7(4)
C8 C26 C27 114.8(4)
C19 C20 C21 119.8(6)
C16 C21 C20 121.0(5)
C18 C19 C20 120.2(6)

loop_
_geom_bond_atom_site_label_1
_geom_bond_atom_site_label_2
_geom_bond_distance
C27 C28 1.493(8)
C27 C26 1.530(8)
C27 C29 1.533(7)
C10 C11 1.359(6)
C10 C15 1.363(7)
C10 Sn1 2.123(4)
C11 C12 1.387(8)
C23 C22 1.511(7)
C15 C14 1.374(8)
C12 C13 1.379(10)
C13 C14 1.321(10)
Sn1 O1 2.076(2)
Sn1 C16 2.116(3)
Sn1 N1 2.121(3)
Sn1 O2 2.139(2)
C22 N2 1.455(5)
N1 C7 1.306(4)
N1 C8 1.474(4)
O3 C9 1.229(4)
C1 C7 1.406(4)
C1 C2 1.414(4)
C1 C6 1.419(5)
O1 C2 1.337(4)
C3 C2 1.369(5)
C3 C4 1.401(5)
C6 C5 1.355(5)
C4 N2 1.364(4)
C4 C5 1.411(5)
C16 C21 1.364(6)
C16 C17 1.386(6)
C8 C26 1.522(6)
C8 C9 1.535(5)
O2 C9 1.276(4)
N2 C24 1.470(6)
C17 C18 1.384(8)
C24 C25 1.495(8)
C18 C19 1.324(9)
C20 C19 1.352(8)
C20 C21 1.385(7)

loop_
_geom_torsion_atom_site_label_1
_geom_torsion_atom_site_label_2
_geom_torsion_atom_site_label_3
_geom_torsion_atom_site_label_4
_geom_torsion
C15 C10 C11 C12 0.5(8)
Sn1 C10 C11 C12 175.8(5)
C11 C10 C15 C14 0.8(9)
Sn1 C10 C15 C14 -174.5(5)
C10 C11 C12 C13 -1.4(10)
C11 C12 C13 C14 0.8(11)
C12 C13 C14 C15 0.5(11)
C10 C15 C14 C13 -1.3(11)
C11 C10 Sn1 O1 -13.8(4)
C15 C10 Sn1 O1 161.3(4)
C11 C10 Sn1 C16 86.2(4)
C15 C10 Sn1 C16 -98.7(4)
C11 C10 Sn1 N1 -100.7(4)
C15 C10 Sn1 N1 74.4(4)
C11 C10 Sn1 O2 -177.3(4)
C15 C10 Sn1 O2 -2.2(4)
O1 Sn1 N1 C7 -24.6(3)
C16 Sn1 N1 C7 -115.3(3)
C10 Sn1 N1 C7 70.8(3)
O2 Sn1 N1 C7 159.4(3)
O1 Sn1 N1 C8 164.6(2)
C16 Sn1 N1 C8 74.0(3)
C10 Sn1 N1 C8 -99.9(3)
O2 Sn1 N1 C8 -11.3(2)
C8 N1 C7 C1 -175.6(3)
Sn1 N1 C7 C1 13.8(5)
C2 C1 C7 N1 5.0(5)
C6 C1 C7 N1 -178.2(3)
C16 Sn1 O1 C2 150.4(3)
N1 Sn1 O1 C2 30.5(3)
C10 Sn1 O1 C2 -78.8(3)
O2 Sn1 O1 C2 42.4(5)
C7 C1 C6 C5 -178.6(3)
C2 C1 C6 C5 -1.5(5)
C2 C3 C4 N2 178.5(3)
C2 C3 C4 C5 -0.9(5)
O1 Sn1 C16 C21 165.8(4)
N1 Sn1 C16 C21 -108.4(4)
C10 Sn1 C16 C21 64.2(4)
O2 Sn1 C16 C21 -32.6(4)
O1 Sn1 C16 C17 -20.4(4)
N1 Sn1 C16 C17 65.4(4)
C10 Sn1 C16 C17 -122.1(4)
O2 Sn1 C16 C17 141.2(4)
C7 N1 C8 C26 78.1(4)
Sn1 N1 C8 C26 -110.5(3)
C7 N1 C8 C9 -156.8(3)
Sn1 N1 C8 C9 14.6(4)
O1 Sn1 O2 C9 -6.4(5)
C16 Sn1 O2 C9 -114.5(3)
N1 Sn1 O2 C9 5.8(2)
C10 Sn1 O2 C9 115.3(3)
Sn1 O1 C2 C3 158.0(2)
Sn1 O1 C2 C1 -23.9(4)
C4 C3 C2 O1 178.5(3)
C4 C3 C2 C1 0.3(5)
C7 C1 C2 O1 -0.4(5)
C6 C1 C2 O1 -177.3(3)
C7 C1 C2 C3 177.7(3)
C6 C1 C2 C3 0.8(5)
Sn1 O2 C9 O3 177.8(3)
Sn1 O2 C9 C8 0.7(4)
N1 C8 C9 O3 172.8(3)
C26 C8 C9 O3 -61.3(4)
N1 C8 C9 O2 -9.9(5)
C26 C8 C9 O2 116.0(4)
C3 C4 N2 C22 -177.8(4)
C5 C4 N2 C22 1.5(6)
C3 C4 N2 C24 -1.5(6)
C5 C4 N2 C24 177.8(4)
C23 C22 N2 C4 89.5(5)
C23 C22 N2 C24 -87.0(5)
C21 C16 C17 C18 0.8(8)
Sn1 C16 C17 C18 -173.1(5)
C4 N2 C24 C25 84.6(5)
C22 N2 C24 C25 -98.7(5)
C16 C17 C18 C19 -0.6(10)
C1 C6 C5 C4 1.0(6)
N2 C4 C5 C6 -179.1(3)
C3 C4 C5 C6 0.2(5)
N1 C8 C26 C27 60.2(5)
C9 C8 C26 C27 -63.6(5)
C28 C27 C26 C8 -92.5(5)
C29 C27 C26 C8 147.8(4)
C17 C16 C21 C20 0.4(8)
Sn1 C16 C21 C20 174.3(5)
C19 C20 C21 C16 -1.7(10)
C17 C18 C19 C20 -0.7(12)
C21 C20 C19 C18 1.9(11)
